data_7237858
loop_
_publ_author_name
'Liu, Xuedan'
'Ma, Chunran'
'Li, Aisen'
'Xu, Weiqing'
'Ma, Zhiyong'
'Jia, Xinru'

_publ_section_title
;
 Schiff base-bridged TPE-rhodamine dyad: facile synthesis, distinct
 response to shearing and hydrostatic pressure, and sequential
 multicolored acidichromism
;
_journal_issue 27
_journal_name_full 'Journal of Materials Chemistry C'
_journal_page_first 8398
_journal_paper_doi 10.1039/C9TC02113B
_journal_volume 7
_journal_year 2019
_chemical_formula_sum 'C57 H54 N4 O2'
_chemical_formula_weight 827.04
_space_group_IT_number 14
_space_group_name_Hall '-P 2yn'
_space_group_name_H-M_alt 'P 1 21/n 1'
_symmetry_cell_setting monoclinic
_symmetry_space_group_name_H-M 'P 1 21/n 1'
_atom_sites_solution_hydrogens geom
_atom_sites_solution_primary direct
_atom_sites_solution_secondary difmap
_audit_creation_method SHELXL-97
_audit_update_record
;
2019-04-19 deposited with the CCDC.	2019-06-10 downloaded from the CCDC.
;
_cell_angle_alpha 90.00
_cell_angle_beta 91.561(3)
_cell_angle_gamma 90.00
_cell_formula_units_Z 4
_cell_length_a 16.0797(12)
_cell_length_b 13.1053(11)
_cell_length_c 22.9527(19)
_cell_measurement_reflns_used 9898
_cell_measurement_temperature 285(2)
_cell_measurement_theta_max 28.363
_cell_measurement_theta_min 2.918
_cell_volume 4835.0(7)
_computing_structure_refinement 'SHELXL-97 (Sheldrick, 1997)'
_computing_structure_solution 'SHELXS-97 (Sheldrick, 1990)'
_diffrn_ambient_temperature 285(2)
_diffrn_measured_fraction_theta_full 0.995
_diffrn_measured_fraction_theta_max 0.995
_diffrn_measurement_device_type 'CCD area detector'
_diffrn_measurement_method 'phi and omega scans'
_diffrn_radiation_monochromator graphite
_diffrn_radiation_source 'fine-focus sealed tube'
_diffrn_radiation_type MoK\a
_diffrn_radiation_wavelength 0.71073
_diffrn_reflns_av_R_equivalents 0.1107
_diffrn_reflns_av_sigmaI/netI 0.0727
_diffrn_reflns_limit_h_max 21
_diffrn_reflns_limit_h_min -20
_diffrn_reflns_limit_k_max 17
_diffrn_reflns_limit_k_min -17
_diffrn_reflns_limit_l_max 30
_diffrn_reflns_limit_l_min -30
_diffrn_reflns_number 95433
_diffrn_reflns_theta_full 28.27
_diffrn_reflns_theta_max 28.27
_diffrn_reflns_theta_min 2.70
_exptl_absorpt_coefficient_mu 0.069
_exptl_crystal_colour white
_exptl_crystal_density_diffrn 1.136
_exptl_crystal_density_method 'not measured'
_exptl_crystal_description block
_exptl_crystal_F_000 1760
_exptl_crystal_size_max 0.25
_exptl_crystal_size_mid 0.18
_exptl_crystal_size_min 0.15
_refine_diff_density_max 0.421
_refine_diff_density_min -0.231
_refine_diff_density_rms 0.036
_refine_ls_extinction_method none
_refine_ls_goodness_of_fit_ref 0.997
_refine_ls_hydrogen_treatment mixed
_refine_ls_matrix_type full
_refine_ls_number_parameters 572
_refine_ls_number_reflns 11937
_refine_ls_number_restraints 0
_refine_ls_restrained_S_all 0.997
_refine_ls_R_factor_all 0.1916
_refine_ls_R_factor_gt 0.0750
_refine_ls_shift/su_max 0.000
_refine_ls_shift/su_mean 0.000
_refine_ls_structure_factor_coef Fsqd
_refine_ls_weighting_details 'calc w=1/[\s^2^(Fo^2^)+(0.0889P)^2^+1.3913P] where P=(Fo^2^+2Fc^2^)/3'
_refine_ls_weighting_scheme calc
_refine_ls_wR_factor_gt 0.1705
_refine_ls_wR_factor_ref 0.2298
_reflns_number_gt 4866
_reflns_number_total 11994
_reflns_threshold_expression >2sigma(I)
_cod_data_source_file c9tc02113b2.cif
_cod_data_source_block ma3
_cod_original_sg_symbol_H-M 'P 21/n'
_cod_database_code 7237858

loop_
_symmetry_equiv_pos_as_xyz
'x, y, z'
'-x+1/2, y+1/2, -z+1/2'
'-x, -y, -z'
'x-1/2, -y-1/2, z-1/2'

loop_
_atom_site_label
_atom_site_type_symbol
_atom_site_fract_x
_atom_site_fract_y
_atom_site_fract_z
_atom_site_U_iso_or_equiv
_atom_site_adp_type
_atom_site_occupancy
_atom_site_symmetry_multiplicity
_atom_site_calc_flag
_atom_site_refinement_flags
O1 O 0.54868(12) 0.26514(14) 0.29294(8) 0.0664(6) Uani 1 1 d .
N2 N 0.48068(13) 0.18604(17) 0.44961(9) 0.0532(6) Uani 1 1 d .
N3 N 0.62004(15) 0.3970(2) 0.50107(12) 0.0711(7) Uani 1 1 d .
O4 O 0.43574(17) 0.1561(2) 0.54216(10) 0.0984(8) Uani 1 1 d .
N5 N 0.70741(16) -0.0372(2) 0.26564(11) 0.0751(7) Uani 1 1 d .
C6 C 0.45233(15) 0.17356(19) 0.38737(11) 0.0482(6) Uani 1 1 d .
C7 C 0.51736(15) 0.11852(19) 0.35313(11) 0.0478(6) Uani 1 1 d .
C8 C 0.43608(15) 0.2777(2) 0.36096(11) 0.0474(6) Uani 1 1 d .
C9 C 0.56154(16) 0.1646(2) 0.30959(11) 0.0506(6) Uani 1 1 d .
C10 C 0.53984(16) 0.0181(2) 0.36634(12) 0.0567(7) Uani 1 1 d .
H10 H 0.5115 -0.0156 0.3954 0.068 Uiso 1 1 calc R
N11 N 0.40557(18) 0.5822(2) 0.30383(13) 0.0855(9) Uani 1 1 d .
C12 C 0.48564(16) 0.3193(2) 0.31897(11) 0.0525(7) Uani 1 1 d .
C13 C 0.71089(16) 0.5406(2) 0.48804(12) 0.0597(8) Uani 1 1 d .
C14 C 0.64525(16) 0.0138(2) 0.29371(12) 0.0559(7) Uani 1 1 d .
C15 C 0.62298(17) 0.1144(2) 0.27970(12) 0.0570(7) Uani 1 1 d .
H15 H 0.6499 0.1480 0.2499 0.068 Uiso 1 1 calc R
C16 C 0.37453(16) 0.3418(2) 0.38245(12) 0.0565(7) Uani 1 1 d .
H16 H 0.3393 0.3163 0.4105 0.068 Uiso 1 1 calc R
C17 C 0.37383(16) 0.1124(2) 0.39601(14) 0.0592(7) Uani 1 1 d .
C18 C 0.85926(17) 0.6498(2) 0.50670(13) 0.0604(7) Uani 1 1 d .
C19 C 0.93879(17) 0.7075(2) 0.51492(14) 0.0649(8) Uani 1 1 d .
C20 C 0.60129(17) -0.0328(2) 0.33871(12) 0.0590(7) Uani 1 1 d .
H20 H 0.6143 -0.0993 0.3498 0.071 Uiso 1 1 calc R
C21 C 0.77857(17) 0.4962(2) 0.51782(13) 0.0651(8) Uani 1 1 d .
H21 H 0.7745 0.4299 0.5318 0.078 Uiso 1 1 calc R
C22 C 0.36385(17) 0.4402(2) 0.36412(13) 0.0621(8) Uani 1 1 d .
H22 H 0.3217 0.4797 0.3795 0.075 Uiso 1 1 calc R
C23 C 0.41570(18) 0.4823(2) 0.32228(13) 0.0611(7) Uani 1 1 d .
C24 C 0.47684(18) 0.4190(2) 0.29966(12) 0.0610(8) Uani 1 1 d .
H24 H 0.5119 0.4440 0.2714 0.073 Uiso 1 1 calc R
C25 C 0.63339(17) 0.4831(3) 0.47791(14) 0.0658(8) Uani 1 1 d .
H25 H 0.5923 0.5111 0.4535 0.079 Uiso 1 1 calc R
C26 C 0.71875(18) 0.6398(3) 0.46790(13) 0.0653(8) Uani 1 1 d .
H26 H 0.6742 0.6707 0.4481 0.078 Uiso 1 1 calc R
C27 C 0.55634(17) 0.2402(2) 0.46621(13) 0.0609(7) Uani 1 1 d .
H27A H 0.5920 0.2435 0.4329 0.073 Uiso 1 1 calc R
H27B H 0.5856 0.2021 0.4966 0.073 Uiso 1 1 calc R
C28 C 0.4275(2) 0.1479(2) 0.48875(14) 0.0679(8) Uani 1 1 d .
C29 C 0.79177(18) 0.6933(2) 0.47686(13) 0.0658(8) Uani 1 1 d .
H29 H 0.7960 0.7595 0.4627 0.079 Uiso 1 1 calc R
C30 C 0.97758(17) 0.7171(2) 0.56760(14) 0.0641(8) Uani 1 1 d .
C31 C 0.85081(18) 0.5498(2) 0.52654(14) 0.0677(8) Uani 1 1 d .
H31 H 0.8954 0.5188 0.5462 0.081 Uiso 1 1 calc R
C32 C 0.93821(18) 0.6811(2) 0.62235(14) 0.0639(8) Uani 1 1 d .
C33 C 1.06246(17) 0.7625(2) 0.57524(13) 0.0645(8) Uani 1 1 d .
C34 C 0.36043(19) 0.0976(2) 0.45456(15) 0.0702(9) Uani 1 1 d .
C35 C 0.97253(19) 0.7515(3) 0.46025(15) 0.0746(9) Uani 1 1 d .
C36 C 0.85852(19) 0.7106(3) 0.63662(14) 0.0718(9) Uani 1 1 d .
H36 H 0.8288 0.7545 0.6120 0.086 Uiso 1 1 calc R
C37 C 0.54050(17) 0.3475(3) 0.48780(15) 0.0745(9) Uani 1 1 d .
H37A H 0.5100 0.3860 0.4582 0.089 Uiso 1 1 calc R
H37B H 0.5074 0.3452 0.5225 0.089 Uiso 1 1 calc R
C38 C 0.7262(2) -0.1446(3) 0.27771(16) 0.0815(10) Uani 1 1 d .
H38A H 0.7494 -0.1748 0.2432 0.098 Uiso 1 1 calc R
H38B H 0.6746 -0.1799 0.2853 0.098 Uiso 1 1 calc R
C39 C 1.12836(19) 0.7319(3) 0.54221(17) 0.0916(12) Uani 1 1 d .
H39 H 1.1192 0.6833 0.5132 0.110 Uiso 1 1 calc R
C40 C 0.9814(2) 0.6177(3) 0.66144(18) 0.0884(11) Uani 1 1 d .
H40 H 1.0358 0.5984 0.6541 0.106 Uiso 1 1 calc R
C41 C 0.31910(19) 0.0733(3) 0.35460(17) 0.0824(10) Uani 1 1 d .
H41 H 0.3273 0.0839 0.3151 0.099 Uiso 1 1 calc R
C42 C 0.8223(2) 0.6757(3) 0.68705(17) 0.0869(10) Uani 1 1 d .
H42 H 0.7686 0.6959 0.6956 0.104 Uiso 1 1 calc R
C43 C 1.0791(2) 0.8333(3) 0.61818(16) 0.0909(11) Uani 1 1 d .
H43 H 1.0367 0.8548 0.6420 0.109 Uiso 1 1 calc R
C44 C 0.7550(2) 0.0105(3) 0.22025(18) 0.0961(12) Uani 1 1 d .
H44A H 0.8101 -0.0198 0.2201 0.115 Uiso 1 1 calc R
H44B H 0.7616 0.0825 0.2290 0.115 Uiso 1 1 calc R
C45 C 1.2221(2) 0.8414(3) 0.59231(19) 0.1002(13) Uani 1 1 d .
H45 H 1.2752 0.8684 0.5976 0.120 Uiso 1 1 calc R
C46 C 0.8645(3) 0.6130(3) 0.72359(19) 0.0995(13) Uani 1 1 d .
H46 H 0.8395 0.5899 0.7572 0.119 Uiso 1 1 calc R
C47 C 0.9897(2) 0.8535(4) 0.45472(19) 0.1013(12) Uani 1 1 d .
H47 H 0.9804 0.8978 0.4855 0.122 Uiso 1 1 calc R
C48 C 0.9428(3) 0.5831(3) 0.71189(19) 0.1030(13) Uani 1 1 d .
H48 H 0.9712 0.5395 0.7374 0.124 Uiso 1 1 calc R
C49 C 0.9846(2) 0.6877(4) 0.41255(17) 0.1004(13) Uani 1 1 d .
H49 H 0.9708 0.6189 0.4148 0.121 Uiso 1 1 calc R
C50 C 0.4639(3) 0.6290(3) 0.2659(2) 0.1154(16) Uani 1 1 d .
H50A H 0.4375 0.6867 0.2465 0.138 Uiso 1 1 calc R
H50B H 0.4790 0.5802 0.2362 0.138 Uiso 1 1 calc R
C51 C 1.1597(3) 0.8734(3) 0.62635(19) 0.1073(14) Uani 1 1 d .
H51 H 1.1703 0.9219 0.6552 0.129 Uiso 1 1 calc R
C52 C 1.2071(2) 0.7707(3) 0.55075(19) 0.1039(13) Uani 1 1 d .
H52 H 1.2502 0.7481 0.5278 0.125 Uiso 1 1 calc R
C53 C 0.2931(3) 0.0419(3) 0.4740(2) 0.1067(14) Uani 1 1 d .
H53 H 0.2850 0.0318 0.5136 0.128 Uiso 1 1 calc R
C54 C 0.2506(2) 0.0171(3) 0.3736(3) 0.1172(16) Uani 1 1 d .
H54 H 0.2128 -0.0105 0.3465 0.141 Uiso 1 1 calc R
C55 C 0.2391(3) 0.0025(4) 0.4327(3) 0.1314(19) Uani 1 1 d .
H55 H 0.1935 -0.0351 0.4445 0.158 Uiso 1 1 calc R
C56 C 0.3504(3) 0.6543(3) 0.3367(2) 0.1261(17) Uani 1 1 d .
H56A H 0.3528 0.6367 0.3778 0.151 Uiso 1 1 calc R
H56B H 0.3712 0.7234 0.3328 0.151 Uiso 1 1 calc R
C57 C 1.0355(3) 0.8277(8) 0.3569(3) 0.159(3) Uani 1 1 d .
H57 H 1.0574 0.8531 0.3228 0.191 Uiso 1 1 calc R
C58 C 0.7851(3) -0.1616(4) 0.3279(2) 0.1229(15) Uani 1 1 d .
H58A H 0.8379 -0.1314 0.3196 0.184 Uiso 1 1 calc R
H58B H 0.7921 -0.2336 0.3341 0.184 Uiso 1 1 calc R
H58C H 0.7633 -0.1309 0.3622 0.184 Uiso 1 1 calc R
C59 C 1.0168(3) 0.7263(6) 0.3622(2) 0.145(2) Uani 1 1 d .
H59 H 1.0260 0.6826 0.3311 0.174 Uiso 1 1 calc R
C60 C 1.0211(3) 0.8908(5) 0.4032(3) 0.141(2) Uani 1 1 d .
H60 H 1.0327 0.9601 0.3999 0.169 Uiso 1 1 calc R
C61 C 0.7162(4) -0.0004(5) 0.1627(2) 0.167(2) Uani 1 1 d .
H61A H 0.7189 -0.0705 0.1507 0.251 Uiso 1 1 calc R
H61B H 0.7449 0.0414 0.1355 0.251 Uiso 1 1 calc R
H61C H 0.6591 0.0206 0.1640 0.251 Uiso 1 1 calc R
C62 C 0.2671(4) 0.6507(5) 0.3163(3) 0.184(3) Uani 1 1 d .
H62A H 0.2649 0.6622 0.2750 0.275 Uiso 1 1 calc R
H62B H 0.2356 0.7025 0.3353 0.275 Uiso 1 1 calc R
H62C H 0.2440 0.5848 0.3246 0.275 Uiso 1 1 calc R
C63 C 0.5408(3) 0.6645(4) 0.2973(3) 0.187(3) Uani 1 1 d .
H63A H 0.5278 0.7217 0.3215 0.280 Uiso 1 1 calc R
H63B H 0.5813 0.6846 0.2695 0.280 Uiso 1 1 calc R
H63C H 0.5630 0.6102 0.3210 0.280 Uiso 1 1 calc R

loop_
_atom_site_aniso_label
_atom_site_aniso_U_11
_atom_site_aniso_U_22
_atom_site_aniso_U_33
_atom_site_aniso_U_23
_atom_site_aniso_U_13
_atom_site_aniso_U_12
O1 0.0728(13) 0.0536(12) 0.0743(13) 0.0169(10) 0.0310(10) 0.0059(10)
N2 0.0529(13) 0.0605(14) 0.0466(13) 0.0091(11) 0.0064(10) -0.0067(11)
N3 0.0528(15) 0.085(2) 0.0748(18) -0.0177(15) -0.0061(12) -0.0049(14)
O4 0.128(2) 0.111(2) 0.0565(15) 0.0292(13) 0.0214(13) 0.0053(16)
N5 0.0811(18) 0.0639(17) 0.0819(18) 0.0105(14) 0.0326(14) 0.0143(14)
C6 0.0452(14) 0.0522(16) 0.0476(15) 0.0042(13) 0.0045(11) -0.0077(12)
C7 0.0457(14) 0.0505(16) 0.0472(15) 0.0034(12) 0.0034(11) -0.0048(12)
C8 0.0429(14) 0.0538(16) 0.0456(15) 0.0072(12) 0.0024(11) -0.0032(12)
C9 0.0505(15) 0.0489(16) 0.0527(16) 0.0064(13) 0.0064(12) -0.0030(12)
C10 0.0546(16) 0.0562(18) 0.0597(17) 0.0135(14) 0.0096(13) -0.0033(13)
N11 0.090(2) 0.0601(17) 0.108(2) 0.0226(16) 0.0299(17) 0.0216(15)
C12 0.0529(15) 0.0523(16) 0.0527(16) 0.0026(13) 0.0085(12) 0.0018(13)
C13 0.0465(16) 0.075(2) 0.0576(18) -0.0187(16) 0.0015(13) 0.0014(15)
C14 0.0540(16) 0.0562(18) 0.0578(17) -0.0005(14) 0.0085(13) 0.0003(13)
C15 0.0595(17) 0.0560(18) 0.0561(17) 0.0066(13) 0.0147(13) -0.0023(14)
C16 0.0491(15) 0.0645(19) 0.0561(17) 0.0124(14) 0.0072(12) -0.0007(14)
C17 0.0470(16) 0.0520(17) 0.079(2) 0.0024(15) 0.0104(15) -0.0056(13)
C18 0.0505(16) 0.067(2) 0.0639(18) -0.0144(15) -0.0033(13) 0.0012(15)
C19 0.0522(17) 0.0662(19) 0.076(2) -0.0137(16) -0.0022(15) 0.0010(14)
C20 0.0590(17) 0.0532(17) 0.0653(18) 0.0076(14) 0.0100(14) 0.0023(14)
C21 0.0571(18) 0.0596(18) 0.078(2) -0.0152(16) -0.0077(15) 0.0018(15)
C22 0.0589(17) 0.0629(19) 0.0648(19) 0.0041(15) 0.0074(14) 0.0100(15)
C23 0.0622(18) 0.0544(18) 0.0668(19) 0.0101(15) 0.0037(15) 0.0028(14)
C24 0.0674(19) 0.0549(18) 0.0615(18) 0.0135(14) 0.0149(14) 0.0012(15)
C25 0.0503(17) 0.081(2) 0.066(2) -0.0175(17) -0.0023(14) 0.0054(16)
C26 0.0539(17) 0.079(2) 0.0633(19) -0.0080(16) -0.0043(14) 0.0056(16)
C27 0.0493(16) 0.075(2) 0.0584(17) 0.0016(15) -0.0026(13) 0.0010(15)
C28 0.077(2) 0.067(2) 0.060(2) 0.0229(16) 0.0193(16) 0.0027(17)
C29 0.0599(18) 0.070(2) 0.0669(19) -0.0043(16) -0.0028(15) -0.0008(16)
C30 0.0532(17) 0.0628(19) 0.076(2) -0.0156(16) -0.0076(15) 0.0042(14)
C31 0.0515(17) 0.067(2) 0.084(2) -0.0136(17) -0.0142(15) 0.0072(15)
C32 0.0544(17) 0.0615(19) 0.075(2) -0.0079(16) -0.0149(15) -0.0047(15)
C33 0.0511(17) 0.0660(19) 0.076(2) -0.0165(16) -0.0037(15) -0.0029(14)
C34 0.0622(19) 0.0604(19) 0.090(2) 0.0134(17) 0.0280(17) -0.0103(15)
C35 0.0546(18) 0.095(3) 0.074(2) -0.006(2) -0.0019(15) -0.0104(18)
C36 0.0617(19) 0.086(2) 0.068(2) -0.0127(17) -0.0070(16) -0.0018(17)
C37 0.0469(17) 0.086(2) 0.090(2) -0.0199(19) -0.0013(15) -0.0053(16)
C38 0.089(2) 0.065(2) 0.092(3) -0.0053(18) 0.025(2) 0.0081(18)
C39 0.0524(19) 0.107(3) 0.115(3) -0.048(2) -0.0075(19) 0.0023(19)
C40 0.075(2) 0.084(3) 0.105(3) 0.003(2) -0.020(2) -0.0015(19)
C41 0.060(2) 0.076(2) 0.112(3) -0.015(2) -0.0002(19) -0.0135(17)
C42 0.074(2) 0.101(3) 0.086(3) -0.014(2) -0.001(2) -0.018(2)
C43 0.079(2) 0.098(3) 0.096(3) -0.038(2) 0.0105(19) -0.021(2)
C44 0.094(3) 0.087(3) 0.110(3) 0.003(2) 0.046(2) 0.012(2)
C45 0.066(2) 0.121(3) 0.114(3) -0.021(3) -0.003(2) -0.024(2)
C46 0.099(3) 0.097(3) 0.102(3) 0.007(2) -0.010(3) -0.037(3)
C47 0.089(3) 0.110(3) 0.104(3) 0.017(3) -0.006(2) -0.022(2)
C48 0.121(4) 0.085(3) 0.102(3) 0.025(2) -0.029(3) -0.010(3)
C49 0.073(2) 0.147(4) 0.082(3) -0.019(3) 0.003(2) -0.012(2)
C50 0.135(4) 0.068(2) 0.147(4) 0.044(2) 0.067(3) 0.025(2)
C51 0.098(3) 0.105(3) 0.119(3) -0.048(3) -0.003(3) -0.037(2)
C52 0.055(2) 0.131(4) 0.125(3) -0.044(3) -0.003(2) -0.007(2)
C53 0.096(3) 0.088(3) 0.139(4) 0.013(3) 0.056(3) -0.023(2)
C54 0.071(3) 0.093(3) 0.188(5) -0.031(3) 0.007(3) -0.033(2)
C55 0.090(3) 0.101(3) 0.205(6) -0.003(4) 0.047(4) -0.040(3)
C56 0.092(3) 0.097(3) 0.190(5) 0.056(3) 0.022(3) 0.011(3)
C57 0.097(4) 0.277(10) 0.104(4) 0.065(6) -0.008(3) -0.044(5)
C58 0.135(4) 0.114(4) 0.119(4) 0.006(3) -0.004(3) 0.047(3)
C59 0.101(4) 0.258(8) 0.077(3) -0.019(4) 0.015(3) -0.024(4)
C60 0.108(4) 0.176(6) 0.137(5) 0.054(5) -0.016(4) -0.039(4)
C61 0.232(6) 0.193(6) 0.079(3) 0.008(3) 0.039(4) -0.028(5)
C62 0.139(5) 0.196(6) 0.215(7) 0.087(5) -0.013(5) 0.012(4)
C63 0.102(4) 0.098(4) 0.363(10) -0.007(5) 0.058(5) -0.022(3)

loop_
_atom_type_symbol
_atom_type_description
_atom_type_scat_dispersion_real
_atom_type_scat_dispersion_imag
_atom_type_scat_source
C C 0.0033 0.0016 'International Tables Vol C Tables 4.2.6.8 and 6.1.1.4'
H H 0.0000 0.0000 'International Tables Vol C Tables 4.2.6.8 and 6.1.1.4'
N N 0.0061 0.0033 'International Tables Vol C Tables 4.2.6.8 and 6.1.1.4'
O O 0.0106 0.0060 'International Tables Vol C Tables 4.2.6.8 and 6.1.1.4'

loop_
_geom_angle_atom_site_label_1
_geom_angle_atom_site_label_2
_geom_angle_atom_site_label_3
_geom_angle
C9 O1 C12 118.25(19)
C28 N2 C27 123.2(2)
C28 N2 C6 114.3(2)
C27 N2 C6 122.4(2)
C25 N3 C37 117.7(3)
C14 N5 C44 122.1(3)
C14 N5 C38 121.8(2)
C44 N5 C38 116.1(3)
N2 C6 C7 110.6(2)
N2 C6 C17 99.6(2)
C7 C6 C17 114.1(2)
N2 C6 C8 109.2(2)
C7 C6 C8 109.7(2)
C17 C6 C8 113.2(2)
C9 C7 C10 115.7(2)
C9 C7 C6 123.1(2)
C10 C7 C6 121.1(2)
C12 C8 C16 115.9(2)
C12 C8 C6 122.6(2)
C16 C8 C6 121.1(2)
C7 C9 C15 122.6(2)
C7 C9 O1 122.6(2)
C15 C9 O1 114.7(2)
C20 C10 C7 123.2(2)
C23 N11 C50 121.1(3)
C23 N11 C56 120.3(3)
C50 N11 C56 116.0(3)
C8 C12 O1 122.8(2)
C8 C12 C24 122.7(2)
O1 C12 C24 114.5(2)
C26 C13 C21 118.5(3)
C26 C13 C25 120.8(3)
C21 C13 C25 120.7(3)
N5 C14 C15 122.2(2)
N5 C14 C20 121.2(3)
C15 C14 C20 116.5(2)
C9 C15 C14 121.0(2)
C22 C16 C8 122.9(2)
C41 C17 C34 120.4(3)
C41 C17 C6 128.8(3)
C34 C17 C6 110.8(3)
C29 C18 C31 117.7(3)
C29 C18 C19 120.6(3)
C31 C18 C19 121.7(3)
C30 C19 C18 122.2(3)
C30 C19 C35 123.0(3)
C18 C19 C35 114.7(3)
C10 C20 C14 120.9(3)
C31 C21 C13 120.4(3)
C16 C22 C23 120.7(3)
N11 C23 C24 121.7(3)
N11 C23 C22 120.9(3)
C24 C23 C22 117.3(3)
C12 C24 C23 120.5(3)
N3 C25 C13 122.8(3)
C29 C26 C13 120.8(3)
N2 C27 C37 113.1(2)
O4 C28 N2 125.1(3)
O4 C28 C34 128.7(3)
N2 C28 C34 106.2(3)
C26 C29 C18 121.1(3)
C19 C30 C33 122.7(3)
C19 C30 C32 121.7(3)
C33 C30 C32 115.6(3)
C21 C31 C18 121.6(3)
C36 C32 C40 117.5(3)
C36 C32 C30 121.7(3)
C40 C32 C30 120.9(3)
C43 C33 C39 116.9(3)
C43 C33 C30 120.8(3)
C39 C33 C30 122.2(3)
C17 C34 C53 122.0(4)
C17 C34 C28 108.9(2)
C53 C34 C28 129.0(4)
C47 C35 C49 118.6(4)
C47 C35 C19 122.1(3)
C49 C35 C19 119.2(4)
C32 C36 C42 121.1(3)
N3 C37 C27 109.1(2)
N5 C38 C58 114.5(3)
C52 C39 C33 122.2(3)
C32 C40 C48 120.0(4)
C17 C41 C54 118.2(4)
C46 C42 C36 120.4(4)
C33 C43 C51 120.6(3)
N5 C44 C61 112.8(4)
C52 C45 C51 120.1(3)
C42 C46 C48 120.6(4)
C35 C47 C60 120.0(5)
C46 C48 C40 120.3(4)
C59 C49 C35 120.1(5)
N11 C50 C63 112.8(4)
C45 C51 C43 120.1(3)
C45 C52 C39 120.1(4)
C55 C53 C34 117.3(4)
C55 C54 C41 120.1(4)
C53 C55 C54 121.8(4)
C62 C56 N11 112.2(5)
C60 C57 C59 118.4(6)
C57 C59 C49 121.3(6)
C57 C60 C47 121.4(6)

loop_
_geom_bond_atom_site_label_1
_geom_bond_atom_site_label_2
_geom_bond_distance
O1 C9 1.386(3)
O1 C12 1.386(3)
N2 C28 1.353(3)
N2 C27 1.451(3)
N2 C6 1.497(3)
N3 C25 1.269(4)
N3 C37 1.458(4)
O4 C28 1.234(4)
N5 C14 1.377(3)
N5 C44 1.451(4)
N5 C38 1.464(4)
C6 C7 1.509(3)
C6 C17 1.513(3)
C6 C8 1.513(4)
C7 C9 1.381(3)
C7 C10 1.395(4)
C8 C12 1.379(3)
C8 C16 1.398(4)
C9 C15 1.384(4)
C10 C20 1.363(4)
N11 C23 1.385(4)
N11 C50 1.435(4)
N11 C56 1.512(5)
C12 C24 1.386(4)
C13 C26 1.387(4)
C13 C21 1.396(4)
C13 C25 1.469(4)
C14 C15 1.402(4)
C14 C20 1.407(4)
C16 C22 1.366(4)
C17 C41 1.377(4)
C17 C34 1.381(4)
C18 C29 1.390(4)
C18 C31 1.395(4)
C18 C19 1.493(4)
C19 C30 1.351(4)
C19 C35 1.496(5)
C21 C31 1.367(4)
C22 C23 1.402(4)
C23 C24 1.397(4)
C26 C29 1.378(4)
C27 C37 1.515(4)
C28 C34 1.472(5)
C30 C33 1.495(4)
C30 C32 1.499(4)
C32 C36 1.386(4)
C32 C40 1.394(4)
C33 C43 1.374(4)
C33 C39 1.379(4)
C34 C53 1.390(4)
C35 C47 1.372(5)
C35 C49 1.395(5)
C36 C42 1.387(5)
C38 C58 1.488(5)
C39 C52 1.373(5)
C40 C48 1.404(5)
C41 C54 1.405(5)
C42 C46 1.344(5)
C43 C51 1.407(5)
C44 C61 1.452(6)
C45 C52 1.347(5)
C45 C51 1.354(5)
C46 C48 1.353(6)
C47 C60 1.388(6)
C49 C59 1.376(7)
C50 C63 1.489(7)
C53 C55 1.370(7)
C54 C55 1.387(7)
C56 C62 1.408(6)
C57 C60 1.370(9)
C57 C59 1.368(9)
